data_2012574
loop_
_publ_author_name
'Bern\`es, Sylvain'
'Berros, Martha I.'
'Rodr\'iguez de Barbar\'in, Cecilia'
'S\'anchez-Viesca, Francisco'

_publ_section_title
;
 Flat <i>versus</i> twisted rotamers of 2,4-disubstituted thiazoles:
 the effect of intermolecular hydrogen bonds
;
_journal_issue 3
_journal_name_full 'Acta Crystallographica Section C'
_journal_page_first o151
_journal_page_last o153
_journal_paper_doi 10.1107/S0108270102000598
_journal_volume 58
_journal_year 2002
_chemical_formula_iupac 'C12 H12 Cl N O2 S'
_chemical_formula_moiety 'C12 H12 Cl N O2 S'
_chemical_formula_sum 'C12 H12 Cl N O2 S'
_chemical_formula_weight 269.74
_chemical_name_systematic
;
4-(2-chloro-4,5-dimethoxyphenyl)-2-methyl-1,3-thiazole
;
_space_group_IT_number 14
_symmetry_cell_setting monoclinic
_symmetry_space_group_name_Hall '-P 2ybc'
_symmetry_space_group_name_H-M 'P 1 21/c 1'
_atom_sites_solution_hydrogens geom
_atom_sites_solution_primary direct
_atom_sites_solution_secondary difmap
_audit_creation_method SHELXL97
_cell_angle_alpha 90
_cell_angle_beta 93.738(9)
_cell_angle_gamma 90
_cell_formula_units_Z 4
_cell_length_a 7.3379(9)
_cell_length_b 19.242(2)
_cell_length_c 8.7798(8)
_cell_measurement_reflns_used 50
_cell_measurement_temperature 298(2)
_cell_measurement_theta_max 11.46
_cell_measurement_theta_min 4.74
_cell_volume 1237.0(2)
_computing_cell_refinement XSCANS
_computing_data_collection 'XSCANS (Siemens, 1991)'
_computing_data_reduction XSCANS
_computing_molecular_graphics SHELXTL
_computing_publication_material SHELXL97
_computing_structure_refinement 'SHELXL97 (Sheldrick, 1997)'
_computing_structure_solution 'SHELXTL (Sheldrick, 1995)'
_diffrn_ambient_temperature 298(2)
_diffrn_measured_fraction_theta_full 1.000
_diffrn_measured_fraction_theta_max 1.000
_diffrn_measurement_device_type 'Siemens P4'
_diffrn_measurement_method \w
_diffrn_radiation_monochromator graphite
_diffrn_radiation_type MoK\a
_diffrn_radiation_wavelength .71073
_diffrn_reflns_av_R_equivalents .022
_diffrn_reflns_av_sigmaI/netI .031
_diffrn_reflns_limit_h_max 8
_diffrn_reflns_limit_h_min -1
_diffrn_reflns_limit_k_max 1
_diffrn_reflns_limit_k_min -22
_diffrn_reflns_limit_l_max 10
_diffrn_reflns_limit_l_min -10
_diffrn_reflns_number 2900
_diffrn_reflns_theta_full 25.00
_diffrn_reflns_theta_max 25
_diffrn_reflns_theta_min 2.12
_diffrn_standards_decay_% 1
_diffrn_standards_interval_count 97
_diffrn_standards_number 3
_exptl_absorpt_coefficient_mu .466
_exptl_absorpt_correction_T_max .954
_exptl_absorpt_correction_T_min .808
_exptl_absorpt_correction_type \y-scan
_exptl_absorpt_process_details '(XSCANS; Siemens, 1991)'
_exptl_crystal_colour colourless
_exptl_crystal_density_diffrn 1.448
_exptl_crystal_density_meas ?
_exptl_crystal_density_method 'not measured'
_exptl_crystal_description irregular
_exptl_crystal_F_000 560
_exptl_crystal_size_max .8
_exptl_crystal_size_mid .4
_exptl_crystal_size_min .1
_refine_diff_density_max .34
_refine_diff_density_min -.31
_refine_ls_extinction_coef .012(2)
_refine_ls_extinction_expression Fc^*^=kFc[1+0.001xFc^2^\l^3^/sin(2\q)]^-1/4^
_refine_ls_extinction_method 'SHELXL97 (Sheldrick, 1997)'
_refine_ls_goodness_of_fit_ref 1.076
_refine_ls_hydrogen_treatment constr
_refine_ls_matrix_type full
_refine_ls_number_parameters 167
_refine_ls_number_reflns 2183
_refine_ls_number_restraints 0
_refine_ls_restrained_S_all 1.076
_refine_ls_R_factor_all .056
_refine_ls_R_factor_gt .041
_refine_ls_shift/su_max .001
_refine_ls_shift/su_mean .000
_refine_ls_structure_factor_coef Fsqd
_refine_ls_weighting_details 'calc w = 1/[\s^2^(Fo^2^)+(0.0570P)^2^+0.4857P] where P=(Fo^2^+2Fc^2^)/3'
_refine_ls_weighting_scheme calc
_refine_ls_wR_factor_gt .108
_refine_ls_wR_factor_ref .119
_reflns_number_gt 1701
_reflns_number_total 2183
_reflns_threshold_expression I>2\s(I)
_cod_data_source_file gd1182.cif
_cod_data_source_block II
_cod_depositor_comments
;
The following automatic conversions were performed:
'_symmetry_cell_setting' value 'Monoclinic' changed to 'monoclinic'
according to '/home/saulius/struct/CIF-dictionaries/cif_core.dic'
dictionary named 'cif_core.dic' version 2.4.1 from 2010-06-29.

Automatic conversion script
Id: cif_fix_enum 1527 2010-12-29 10:47:43Z saulius 

The following automatic conversions were performed:

'_symmetry_cell_setting' value 'Monoclinic' changed to 'monoclinic'
according to /home/saulius/struct/CIF-dictionaries/cif_core.dic
dictionary named 'cif_core.dic' version 2.4.1 from 2010-06-29.

Automatic conversion script
Id: cif_fix_values 1715 2011-07-08 13:25:40Z adriana 

The following automatic conversions were performed:

'_exptl_crystal_density_meas' value 'not measured' was changed to '?'
- the value is perceived as not measured.

Automatic conversion script
Id: cif_fix_values 3008 2015-01-20 13:52:24Z robertas 
;
_cod_original_cell_volume 1237.1(2)
_cod_original_sg_symbol_Hall -P2ybc
_cod_original_sg_symbol_H-M 'P 21/c'
_cod_database_code 2012574
_cod_database_fobs_code 2012574

loop_
_symmetry_equiv_pos_as_xyz
'x, y, z'
'-x, y+1/2, -z+1/2'
'-x, -y, -z'
'x, -y-1/2, z-1/2'

loop_
_atom_site_label
_atom_site_fract_x
_atom_site_fract_y
_atom_site_fract_z
_atom_site_U_iso_or_equiv
_atom_site_adp_type
_atom_site_calc_flag
_atom_site_refinement_flags
_atom_site_occupancy
_atom_site_disorder_assembly
_atom_site_disorder_group
_atom_site_type_symbol
S1 -.33053(11) .79532(4) 1.18312(10) .0722(3) Uani d . 1 . . S
C2 -.3850(3) .87335(15) 1.0948(3) .0526(6) Uani d . 1 . . C
N3 -.2709(3) .89224(12) .9960(2) .0486(5) Uani d . 1 . . N
C4 -.1305(3) .84458(12) .9857(3) .0429(6) Uani d . 1 . . C
C5 -.1432(4) .78866(15) 1.0785(3) .0618(7) Uani d . 1 . . C
H5A -.0611 .7518 1.0842 .082(10) Uiso calc R 1 . . H
C6 -.5483(4) .91500(19) 1.1344(4) .0678(8) Uani d . 1 . . C
H6A -.5559 .9565 1.0735 .18(2) Uiso calc R 1 . . H
H6B -.5364 .9273 1.2405 .133(16) Uiso calc R 1 . . H
H6C -.6570 .8879 1.1145 .17(2) Uiso calc R 1 . . H
Cl1 .19874(10) .73913(4) .92000(9) .0662(3) Uani d . 1 . . Cl
C1' .0151(3) .86356(11) .8830(2) .0393(5) Uani d . 1 . . C
C2' .1642(3) .82338(11) .8498(3) .0414(5) Uani d . 1 . . C
C3' .2980(3) .84732(12) .7575(3) .0418(5) Uani d . 1 . . C
H3'A .3961 .8187 .7381 .041(6) Uiso calc R 1 . . H
C4' .2870(3) .91243(12) .6950(2) .0398(5) Uani d . 1 . . C
C5' .1369(3) .95490(11) .7256(3) .0400(5) Uani d . 1 . . C
C6' .0073(3) .93027(12) .8179(2) .0403(5) Uani d . 1 . . C
H6'A -.0900 .9590 .8381 .040(6) Uiso calc R 1 . . H
O7' .4090(2) .94076(9) .60307(19) .0507(5) Uani d . 1 . . O
C8' .5680(3) .90079(14) .5767(3) .0528(7) Uani d . 1 . . C
H8'A .6433 .9261 .5105 .063(8) Uiso calc R 1 . . H
H8'B .5321 .8574 .5297 .064(8) Uiso calc R 1 . . H
H8'C .6355 .8920 .6721 .078(10) Uiso calc R 1 . . H
O9' .1350(2) 1.01858(8) .6578(2) .0499(4) Uani d . 1 . . O
C10' -.0189(3) 1.06159(13) .6765(3) .0527(6) Uani d . 1 . . C
H10A -.0040 1.1048 .6239 .064(8) Uiso calc R 1 . . H
H10B -.0296 1.0705 .7831 .057(8) Uiso calc R 1 . . H
H10C -.1272 1.0386 .6350 .057(8) Uiso calc R 1 . . H

loop_
_atom_site_aniso_label
_atom_site_aniso_U_11
_atom_site_aniso_U_22
_atom_site_aniso_U_33
_atom_site_aniso_U_12
_atom_site_aniso_U_13
_atom_site_aniso_U_23
S1 .0709(5) .0672(5) .0828(6) -.0152(4) .0374(4) .0113(4)
C2 .0426(13) .0687(17) .0475(13) -.0126(12) .0100(11) -.0067(12)
N3 .0384(11) .0617(13) .0466(11) -.0028(9) .0107(9) .0025(9)
C4 .0403(12) .0464(13) .0426(12) -.0099(10) .0065(10) -.0028(10)
C5 .0612(17) .0527(16) .0746(18) -.0081(14) .0287(14) .0074(13)
C6 .0473(16) .093(2) .0657(18) -.0002(15) .0214(13) -.0041(17)
Cl1 .0647(5) .0465(4) .0893(6) .0085(3) .0204(4) .0216(3)
C1' .0360(12) .0410(12) .0412(12) -.0055(9) .0055(9) -.0017(10)
C2' .0433(12) .0363(12) .0449(12) -.0010(10) .0047(10) .0029(10)
C3' .0371(12) .0411(12) .0480(12) .0039(10) .0085(10) -.0027(10)
C4' .0369(12) .0408(12) .0427(12) .0000(10) .0103(9) -.0003(10)
C5' .0394(12) .0360(11) .0453(12) .0005(10) .0091(10) .0017(10)
C6' .0361(12) .0410(12) .0447(12) .0035(10) .0092(9) -.0005(10)
O7' .0439(9) .0485(10) .0621(10) .0045(8) .0235(8) .0092(8)
C8' .0388(13) .0577(16) .0643(16) .0048(11) .0212(12) .0052(13)
O9' .0472(10) .0400(9) .0650(11) .0065(7) .0218(8) .0097(8)
C10' .0531(15) .0423(13) .0636(16) .0103(12) .0115(12) .0008(12)

loop_
_atom_type_symbol
_atom_type_description
_atom_type_scat_dispersion_real
_atom_type_scat_dispersion_imag
_atom_type_scat_source
C C .0033 .0016 'International Tables Vol C Tables 4.2.6.8 and 6.1.1.4'
H H .0000 .0000 'International Tables Vol C Tables 4.2.6.8 and 6.1.1.4'
N N .0061 .0033 'International Tables Vol C Tables 4.2.6.8 and 6.1.1.4'
O O .0106 .0060 'International Tables Vol C Tables 4.2.6.8 and 6.1.1.4'
S S .1246 .1234 'International Tables Vol C Tables 4.2.6.8 and 6.1.1.4'
Cl Cl .1484 .1585 'International Tables Vol C Tables 4.2.6.8 and 6.1.1.4'

loop_
_geom_angle_atom_site_label_1
_geom_angle_atom_site_label_2
_geom_angle_atom_site_label_3
_geom_angle
_geom_angle_publ_flag
C5 S1 C2 89.69(13) n
N3 C2 C6 124.4(3) n
N3 C2 S1 113.8(2) n
C6 C2 S1 121.7(2) n
C2 N3 C4 111.9(2) n
C5 C4 N3 113.9(2) n
C5 C4 C1' 129.7(2) n
N3 C4 C1' 116.3(2) n
C4 C5 S1 110.6(2) n
C4 C5 H5A 124.7 n
S1 C5 H5A 124.7 n
C2 C6 H6A 109.5 n
C2 C6 H6B 109.5 n
H6A C6 H6B 109.5 n
C2 C6 H6C 109.5 n
H6A C6 H6C 109.5 n
H6B C6 H6C 109.5 n
C2' C1' C6' 115.9(2) n
C2' C1' C4 126.7(2) n
C6' C1' C4 117.3(2) n
C1' C2' C3' 122.3(2) n
C1' C2' Cl1 122.82(17) n
C3' C2' Cl1 114.89(17) n
C4' C3' C2' 120.7(2) n
C4' C3' H3'A 119.6 n
C2' C3' H3'A 119.6 n
O7' C4' C3' 125.6(2) n
O7' C4' C5' 115.70(19) n
C3' C4' C5' 118.7(2) n
O9' C5' C6' 125.5(2) n
O9' C5' C4' 115.07(19) n
C6' C5' C4' 119.4(2) n
C5' C6' C1' 123.0(2) n
C5' C6' H6'A 118.5 n
C1' C6' H6'A 118.5 n
C4' O7' C8' 117.20(18) n
O7' C8' H8'A 109.5 n
O7' C8' H8'B 109.5 n
H8'A C8' H8'B 109.5 n
O7' C8' H8'C 109.5 n
H8'A C8' H8'C 109.5 n
H8'B C8' H8'C 109.5 n
C5' O9' C10' 117.40(18) n
O9' C10' H10A 109.5 n
O9' C10' H10B 109.5 n
H10A C10' H10B 109.5 n
O9' C10' H10C 109.5 n
H10A C10' H10C 109.5 n
H10B C10' H10C 109.5 n

loop_
_geom_bond_atom_site_label_1
_geom_bond_atom_site_label_2
_geom_bond_site_symmetry_2
_geom_bond_distance
_geom_bond_publ_flag
S1 C5 . 1.708(3) n
S1 C2 . 1.725(3) n
C2 N3 . 1.296(3) n
C2 C6 . 1.501(4) n
N3 C4 . 1.387(3) n
C4 C5 . 1.356(4) n
C4 C1' . 1.488(3) n
C5 H5A . .9300 n
C6 H6A . .9600 n
C6 H6B . .9600 n
C6 H6C . .9600 n
Cl1 C2' . 1.747(2) n
C1' C2' . 1.386(3) n
C1' C6' . 1.405(3) n
C2' C3' . 1.392(3) n
C3' C4' . 1.368(3) n
C3' H3'A . .9300 n
C4' O7' . 1.358(3) n
C4' C5' . 1.411(3) n
C5' O9' . 1.362(3) n
C5' C6' . 1.373(3) n
C6' H6'A . .9300 n
O7' C8' . 1.429(3) n
C8' H8'A . .9600 n
C8' H8'B . .9600 n
C8' H8'C . .9600 n
O9' C10' . 1.418(3) n
C10' H10A . .9600 n
C10' H10B . .9600 n
C10' H10C . .9600 n

loop_
_geom_hbond_atom_site_label_D
_geom_hbond_atom_site_label_H
_geom_hbond_atom_site_label_A
_geom_hbond_site_symmetry_A
_geom_hbond_distance_DH
_geom_hbond_distance_HA
_geom_hbond_distance_DA
_geom_hbond_angle_DHA
_geom_hbond_publ_flag
C8' H8'A O9' 3_676 .96 2.51 3.461(3) 174 y
C5 H5A Cl1 1_555 .93 2.48 3.097(3) 124 n
C6' H6'A N3 1_555 .93 2.36 2.751(3) 105 n

loop_
_geom_torsion_atom_site_label_1
_geom_torsion_atom_site_label_2
_geom_torsion_atom_site_label_3
_geom_torsion_atom_site_label_4
_geom_torsion
_geom_torsion_publ_flag
C5 S1 C2 N3 -.2(2) n
C5 S1 C2 C6 -178.8(2) n
C6 C2 N3 C4 178.3(2) n
S1 C2 N3 C4 -.3(3) n
C2 N3 C4 C5 .8(3) n
C2 N3 C4 C1' -176.1(2) n
N3 C4 C5 S1 -.9(3) n
C1' C4 C5 S1 175.4(2) n
C2 S1 C5 C4 .6(2) n
C5 C4 C1' C2' 6.5(4) n
N3 C4 C1' C2' -177.3(2) n
C5 C4 C1' C6' -170.1(3) n
N3 C4 C1' C6' 6.1(3) n
C6' C1' C2' C3' -.2(3) n
C4 C1' C2' C3' -176.8(2) n
C6' C1' C2' Cl1 179.91(17) n
C4 C1' C2' Cl1 3.2(3) n
C1' C2' C3' C4' -.1(4) n
Cl1 C2' C3' C4' 179.88(18) n
C2' C3' C4' O7' -179.6(2) n
C2' C3' C4' C5' -.2(3) n
O7' C4' C5' O9' .2(3) n
C3' C4' C5' O9' -179.3(2) n
O7' C4' C5' C6' -179.9(2) n
C3' C4' C5' C6' .6(3) n
O9' C5' C6' C1' 179.0(2) n
C4' C5' C6' C1' -.8(3) n
C2' C1' C6' C5' .6(3) n
C4 C1' C6' C5' 177.6(2) n
C3' C4' O7' C8' -4.0(3) n
C5' C4' O7' C8' 176.5(2) n
C6' C5' O9' C10' -3.9(3) n
C4' C5' O9' C10' 175.9(2) n

loop_
_cod_related_entry_id
_cod_related_entry_database
_cod_related_entry_code
1 ChemSpider 21134929
